data_7111897
loop_
_publ_author_name
'Sergio S. Rozenel'
'Rosa Padilla'
'Clement Camp'
'John Arnold'

_publ_section_title
;
 Unusual activation of H2 by reduced cobalt complexes supported by a PNP
 pincer ligand
;
_journal_name_full Chem.Commun.
_journal_page_first 2612
_journal_paper_doi 10.1039/c3cc46018e
_journal_volume 50
_journal_year 2014
_chemical_formula_moiety 'C16 H40 Co N P2'
_chemical_formula_sum 'C16 H40 Co N P2'
_chemical_formula_weight 367.36
_chemical_name_systematic
;
 ?
;
_space_group_IT_number 15
_symmetry_cell_setting monoclinic
_symmetry_space_group_name_Hall '-C 2yc'
_symmetry_space_group_name_H-M 'C 1 2/c 1'
_atom_sites_solution_hydrogens geom
_atom_sites_solution_primary direct
_atom_sites_solution_secondary difmap
_audit_creation_method SHELXL-97
_cell_angle_alpha 90.00
_cell_angle_beta 98.0270(10)
_cell_angle_gamma 90.00
_cell_formula_units_Z 4
_cell_length_a 19.9694(6)
_cell_length_b 7.4326(3)
_cell_length_c 13.6932(5)
_cell_measurement_reflns_used 9883
_cell_measurement_temperature 100(2)
_cell_measurement_theta_max 25.30
_cell_measurement_theta_min 2.93
_cell_volume 2012.49(13)
_computing_cell_refinement 'Bruker SAINT'
_computing_data_collection 'Bruker APEX2'
_computing_data_reduction 'Bruker SAINT'
_computing_molecular_graphics ORTEP-32
_computing_publication_material WinGX
_computing_structure_refinement 'SHELXL-97 (Sheldrick, 2008)'
_computing_structure_solution SIR-97
_diffrn_ambient_temperature 100(2)
_diffrn_detector_area_resol_mean 8.366
_diffrn_measured_fraction_theta_full 0.998
_diffrn_measured_fraction_theta_max 0.997
_diffrn_measurement_device_type 'Bruker APEX-II CCD'
_diffrn_measurement_method '\f and \w scans'
_diffrn_radiation_monochromator 'QUAZAR multilayer mirrors'
_diffrn_radiation_source 'microfocus sealed tube'
_diffrn_radiation_type MoK\a
_diffrn_radiation_wavelength 0.71073
_diffrn_reflns_av_R_equivalents 0.0217
_diffrn_reflns_av_sigmaI/netI 0.0113
_diffrn_reflns_limit_h_max 24
_diffrn_reflns_limit_h_min -24
_diffrn_reflns_limit_k_max 8
_diffrn_reflns_limit_k_min -8
_diffrn_reflns_limit_l_max 16
_diffrn_reflns_limit_l_min -16
_diffrn_reflns_number 15634
_diffrn_reflns_theta_full 25.00
_diffrn_reflns_theta_max 25.36
_diffrn_reflns_theta_min 2.06
_exptl_absorpt_coefficient_mu 1.005
_exptl_absorpt_correction_T_max 0.9609
_exptl_absorpt_correction_T_min 0.8638
_exptl_absorpt_correction_type multi-scan
_exptl_absorpt_process_details SADABS
_exptl_crystal_colour brown
_exptl_crystal_density_diffrn 1.212
_exptl_crystal_density_method 'not measured'
_exptl_crystal_description block
_exptl_crystal_F_000 800
_exptl_crystal_size_max 0.15
_exptl_crystal_size_mid 0.15
_exptl_crystal_size_min 0.04
_refine_diff_density_max 0.566
_refine_diff_density_min -0.281
_refine_diff_density_rms 0.048
_refine_ls_extinction_method none
_refine_ls_goodness_of_fit_ref 1.056
_refine_ls_hydrogen_treatment mixed
_refine_ls_matrix_type full
_refine_ls_number_parameters 143
_refine_ls_number_reflns 1833
_refine_ls_number_restraints 0
_refine_ls_restrained_S_all 1.056
_refine_ls_R_factor_all 0.0364
_refine_ls_R_factor_gt 0.0336
_refine_ls_shift/su_max 0.000
_refine_ls_shift/su_mean 0.000
_refine_ls_structure_factor_coef Fsqd
_refine_ls_weighting_details 'calc w=1/[\s^2^(Fo^2^)+(0.0400P)^2^+3.7550P] where P=(Fo^2^+2Fc^2^)/3'
_refine_ls_weighting_scheme calc
_refine_ls_wR_factor_gt 0.0864
_refine_ls_wR_factor_ref 0.0886
_reflns_number_gt 1679
_reflns_number_total 1833
_reflns_threshold_expression >2sigma(I)
_cod_data_source_file c3cc46018e.txt
_cod_data_source_block HPNPCoH3
_cod_original_sg_symbol_H-M C2/c
_cod_database_code 7111897

loop_
_symmetry_equiv_pos_as_xyz
'x, y, z'
'-x, y, -z+1/2'
'x+1/2, y+1/2, z'
'-x+1/2, y+1/2, -z+1/2'
'-x, -y, -z'
'x, -y, z-1/2'
'-x+1/2, -y+1/2, -z'
'x+1/2, -y+1/2, z-1/2'

loop_
_atom_site_label
_atom_site_type_symbol
_atom_site_fract_x
_atom_site_fract_y
_atom_site_fract_z
_atom_site_U_iso_or_equiv
_atom_site_adp_type
_atom_site_occupancy
_atom_site_symmetry_multiplicity
_atom_site_calc_flag
_atom_site_refinement_flags
_atom_site_disorder_assembly
_atom_site_disorder_group
Co1 Co 0.0000 0.20049(5) 0.7500 0.03585(16) Uani 1 2 d S . .
P1 P -0.09440(3) 0.18916(8) 0.80409(4) 0.03510(17) Uani 1 1 d . . .
C3 C -0.17380(12) 0.2655(4) 0.72951(19) 0.0458(6) Uani 1 1 d . C .
H3 H -0.2112 0.2425 0.7672 0.055 Uiso 1 1 calc R . .
N1 N 0.0000 -0.0738(4) 0.7500 0.0548(8) Uani 1 2 d S . .
H1 H 0.0369 -0.0738 0.7972 0.066 Uiso 0.50 1 calc PR A 1
C5 C -0.16989(15) 0.4667(4) 0.7123(2) 0.0638(8) Uani 1 1 d . . .
H5A H -0.1312 0.4930 0.6803 0.096 Uiso 1 1 calc R C .
H5B H -0.1659 0.5285 0.7744 0.096 Uiso 1 1 calc R . .
H5C H -0.2102 0.5059 0.6712 0.096 Uiso 1 1 calc R . .
C2 C -0.10737(15) -0.0557(4) 0.8181(3) 0.0586(7) Uani 1 1 d . C .
H2A H -0.1265 -0.0792 0.8781 0.070 Uiso 1 1 calc R B 1
H2B H -0.1385 -0.1008 0.7627 0.070 Uiso 1 1 calc R B 1
C4 C -0.18818(17) 0.1647(6) 0.6314(2) 0.0858(12) Uani 1 1 d . . .
H4A H -0.2297 0.2080 0.5951 0.129 Uiso 1 1 calc R C .
H4B H -0.1921 0.0383 0.6438 0.129 Uiso 1 1 calc R . .
H4C H -0.1518 0.1846 0.5937 0.129 Uiso 1 1 calc R . .
C7 C -0.1719(8) 0.269(2) 0.9584(10) 0.059(3) Uani 0.636(7) 1 d P C 1
H7A H -0.1729 0.3099 1.0248 0.088 Uiso 0.636(7) 1 calc PR C 1
H7B H -0.1910 0.1508 0.9507 0.088 Uiso 0.636(7) 1 calc PR C 1
H7C H -0.1978 0.3502 0.9133 0.088 Uiso 0.636(7) 1 calc PR C 1
C8 C -0.0776(3) 0.4495(8) 0.9538(4) 0.082(2) Uani 0.636(7) 1 d P C 1
H8A H -0.1115 0.5317 0.9240 0.123 Uiso 0.636(7) 1 calc PR C 1
H8B H -0.0370 0.4651 0.9246 0.123 Uiso 0.636(7) 1 calc PR C 1
H8C H -0.0683 0.4731 1.0233 0.123 Uiso 0.636(7) 1 calc PR C 1
C6 C -0.1019(7) 0.265(2) 0.9380(8) 0.046(3) Uani 0.636(7) 1 d P C 1
H6 H -0.0751 0.1845 0.9849 0.055 Uiso 0.636(7) 1 calc PR C 1
C1 C -0.0416(3) -0.1464(7) 0.8221(7) 0.055(2) Uani 0.518(11) 1 d P C 1
H1A H -0.0491 -0.2738 0.8095 0.066 Uiso 0.518(11) 1 calc PR C 1
H1B H -0.0169 -0.1338 0.8879 0.066 Uiso 0.518(11) 1 calc PR C 1
C16 C -0.1013(8) 0.292(3) 0.9158(14) 0.033(3) Uani 0.364(7) 1 d P C 2
H6A H -0.1001 0.4236 0.9116 0.040 Uiso 0.364(7) 1 calc PR C 2
C18 C -0.0494(3) 0.2169(13) 1.0011(5) 0.054(3) Uani 0.364(7) 1 d P C 2
H8A1 H -0.0626 0.0977 1.0176 0.082 Uiso 0.364(7) 1 calc PR C 2
H8A2 H -0.0483 0.2935 1.0578 0.082 Uiso 0.364(7) 1 calc PR C 2
H8A3 H -0.0054 0.2130 0.9807 0.082 Uiso 0.364(7) 1 calc PR C 2
C17 C -0.1684(17) 0.215(4) 0.970(2) 0.072(8) Uani 0.364(7) 1 d P C 2
H7A1 H -0.1753 0.0896 0.9551 0.109 Uiso 0.364(7) 1 calc PR C 2
H7A2 H -0.2083 0.2813 0.9443 0.109 Uiso 0.364(7) 1 calc PR C 2
H7A3 H -0.1590 0.2315 1.0398 0.109 Uiso 0.364(7) 1 calc PR C 2
C11 C -0.0641(3) -0.1544(7) 0.7483(9) 0.058(3) Uani 0.482(11) 1 d P C 2
H1A1 H -0.0584 -0.2792 0.7684 0.070 Uiso 0.482(11) 1 calc PR C 2
H1A2 H -0.0879 -0.1521 0.6815 0.070 Uiso 0.482(11) 1 calc PR C 2
H101 H 0.0291(17) 0.206(4) 0.843(2) 0.074(10) Uiso 1 1 d . . .
H102 H 0.0000 0.385(6) 0.7500 0.055(11) Uiso 1 2 d S . .

loop_
_atom_site_aniso_label
_atom_site_aniso_U_11
_atom_site_aniso_U_22
_atom_site_aniso_U_33
_atom_site_aniso_U_23
_atom_site_aniso_U_13
_atom_site_aniso_U_12
Co1 0.0346(3) 0.0266(2) 0.0487(3) 0.000 0.01396(19) 0.000
P1 0.0325(3) 0.0317(3) 0.0422(3) -0.0019(2) 0.0092(2) -0.0034(2)
C3 0.0342(12) 0.0581(15) 0.0450(13) -0.0065(12) 0.0052(10) -0.0030(11)
N1 0.0471(18) 0.0334(16) 0.087(2) 0.000 0.0198(16) 0.000
C5 0.0482(16) 0.072(2) 0.0709(18) 0.0266(16) 0.0080(13) 0.0137(14)
C2 0.0546(16) 0.0387(14) 0.087(2) 0.0032(13) 0.0262(15) -0.0078(12)
C4 0.0565(19) 0.132(3) 0.063(2) -0.040(2) -0.0126(15) -0.001(2)
C7 0.039(4) 0.094(9) 0.044(4) -0.021(5) 0.010(3) -0.008(5)
C8 0.102(4) 0.097(4) 0.056(3) -0.031(3) 0.038(3) -0.055(4)
C6 0.057(4) 0.063(5) 0.021(5) 0.007(4) 0.017(3) -0.011(3)
C1 0.042(3) 0.028(2) 0.094(6) 0.012(3) 0.009(3) 0.002(2)
C16 0.018(4) 0.072(8) 0.010(7) 0.013(5) 0.006(4) -0.002(4)
C18 0.034(4) 0.096(7) 0.032(4) 0.018(4) 0.000(3) -0.010(4)
C17 0.066(12) 0.092(15) 0.068(9) 0.007(8) 0.041(8) -0.014(10)
C11 0.036(3) 0.023(2) 0.116(8) 0.004(3) 0.012(4) -0.009(2)

loop_
_atom_type_symbol
_atom_type_description
_atom_type_scat_dispersion_real
_atom_type_scat_dispersion_imag
_atom_type_scat_source
C C 0.0033 0.0016 'International Tables Vol C Tables 4.2.6.8 and 6.1.1.4'
H H 0.0000 0.0000 'International Tables Vol C Tables 4.2.6.8 and 6.1.1.4'
N N 0.0061 0.0033 'International Tables Vol C Tables 4.2.6.8 and 6.1.1.4'
P P 0.1023 0.0942 'International Tables Vol C Tables 4.2.6.8 and 6.1.1.4'
Co Co 0.3494 0.9721 'International Tables Vol C Tables 4.2.6.8 and 6.1.1.4'

loop_
_geom_angle_atom_site_label_1
_geom_angle_atom_site_label_2
_geom_angle_atom_site_label_3
_geom_angle
_geom_angle_site_symmetry_1
_geom_angle_site_symmetry_3
N1 Co1 P1 87.726(18) . 2_556
N1 Co1 P1 87.726(18) . .
P1 Co1 P1 175.45(4) 2_556 .
C16 P1 C3 100.6(6) . .
C16 P1 C2 108.2(8) . .
C3 P1 C2 103.71(13) . .
C3 P1 C6 105.0(4) . .
C2 P1 C6 99.0(4) . .
C16 P1 Co1 118.3(6) . .
C3 P1 Co1 121.99(9) . .
C2 P1 Co1 102.65(9) . .
C6 P1 Co1 120.5(4) . .
C5 C3 C4 110.7(3) . .
C5 C3 P1 109.23(18) . .
C4 C3 P1 112.1(2) . .
C11 N1 C1 115.3(4) . 2_556
C1 N1 C1 137.1(5) 2_556 .
C11 N1 Co1 115.1(3) . .
C11 N1 Co1 115.1(3) 2_556 .
C1 N1 Co1 111.4(3) 2_556 .
C1 N1 Co1 111.4(3) . .
C1 C2 P1 108.5(3) . .
C11 C2 P1 107.6(3) . .
C8 C6 C7 104.9(11) . .
C8 C6 P1 110.2(6) . .
C7 C6 P1 112.9(9) . .
C2 C1 N1 112.9(5) . .
C18 C16 C17 92.0(14) . .
C18 C16 P1 112.3(13) . .
C17 C16 P1 113.3(16) . .
N1 C11 C2 111.7(5) . .

loop_
_geom_bond_atom_site_label_1
_geom_bond_atom_site_label_2
_geom_bond_distance
_geom_bond_site_symmetry_2
Co1 N1 2.038(3) .
Co1 P1 2.1212(6) 2_556
Co1 P1 2.1212(6) .
P1 C16 1.73(2) .
P1 C3 1.851(3) .
P1 C2 1.852(3) .
P1 C6 1.943(13) .
C3 C5 1.518(4) .
C3 C4 1.530(4) .
N1 C11 1.411(6) .
N1 C11 1.411(6) 2_556
N1 C1 1.478(6) 2_556
N1 C1 1.478(6) .
C2 C1 1.471(6) .
C2 C11 1.558(8) .
C7 C6 1.46(2) .
C8 C6 1.462(16) .
C16 C18 1.553(17) .
C16 C17 1.72(4) .
